data_4310077
loop_
_publ_author_name
'Ricardo Baggio'
'Rafael Calvo'
'Mar\'ia Teresa Garland'
'Octavio Pe\~na'
'Mireille Perec'
'Alberto Rizzi'

_publ_section_title
;
Gadolinium and Neodymium Citrates: Evidence for Weak Ferromagnetic
Exchange between Gadolinium(III) Cations
;
_journal_name_full 'Inorganic Chemistry'
_journal_page_first 8979
_journal_page_last 8987
_journal_paper_doi 10.1021/ic0510056
_journal_volume 44
_journal_year 2005
_chemical_formula_iupac '[Nd 3+, C6 H5 O7 3-, 2(H2 O)]. H2 O)'
_chemical_formula_moiety '(C6 H9 Nd O9), (H2 O)'
_chemical_formula_sum 'C6 H11 Nd O10'
_chemical_formula_weight 387.39
_chemical_name_common 'neodimium citrate, hydrate'
_chemical_name_systematic
; 
 ? 
;
_space_group_IT_number 14
_symmetry_cell_setting monoclinic
_symmetry_space_group_name_Hall '-P 2yn'
_symmetry_space_group_name_H-M 'P 1 21/n 1'
_atom_sites_solution_hydrogens geom
_atom_sites_solution_primary direct
_atom_sites_solution_secondary difmap
_audit_creation_method SHELXL-97
_cell_angle_alpha 90.00
_cell_angle_beta 91.3170(10)
_cell_angle_gamma 90.00
_cell_formula_units_Z 4
_cell_length_a 6.2296(5)
_cell_length_b 9.7066(8)
_cell_length_c 17.0175(14)
_cell_measurement_temperature 298(2)
_cell_volume 1028.75(15)
_computing_cell_refinement 'SAINT-NT V6.02a (Bruker, 2000)'
_computing_data_collection 'SMART-NT V5.624 (Bruker, 2001)'
_computing_data_reduction 'SAINT-NT V6.02a (Bruker, 2000)'
_computing_molecular_graphics 'XP in SHELXTL/PC(Sheldrick,1994)'
_computing_publication_material 'SHELXL-97 (Sheldrick, 1997)'
_computing_structure_refinement 'SHELXL-97 (Sheldrick, 1997)'
_computing_structure_solution 'SHELXS-97 (Sheldrick, 1997)'
_diffrn_ambient_temperature 298(2)
_diffrn_measured_fraction_theta_full 0.991
_diffrn_measured_fraction_theta_max 0.991
_diffrn_measurement_device_type 'Bruker CCD area detector'
_diffrn_measurement_method 'phi and omega scans'
_diffrn_radiation_monochromator graphite
_diffrn_radiation_source 'fine-focus sealed tube'
_diffrn_radiation_type MoK\a
_diffrn_radiation_wavelength 0.71073
_diffrn_reflns_av_R_equivalents 0.0264
_diffrn_reflns_av_sigmaI/netI 0.0261
_diffrn_reflns_limit_h_max 8
_diffrn_reflns_limit_h_min -8
_diffrn_reflns_limit_k_max 12
_diffrn_reflns_limit_k_min -12
_diffrn_reflns_limit_l_max 21
_diffrn_reflns_limit_l_min -21
_diffrn_reflns_number 8387
_diffrn_reflns_theta_full 26.99
_diffrn_reflns_theta_max 28.06
_diffrn_reflns_theta_min 2.39
_diffrn_standards_number 0
_exptl_absorpt_coefficient_mu 5.094
_exptl_absorpt_correction_T_max 0.75
_exptl_absorpt_correction_T_min 0.40
_exptl_absorpt_correction_type multi-scan
_exptl_absorpt_process_details
; 
SADABS (Sheldrick, 1996)  
;
_exptl_crystal_colour colorless
_exptl_crystal_density_diffrn 2.501
_exptl_crystal_density_method 'not measured'
_exptl_crystal_description needles
_exptl_crystal_F_000 748
_exptl_crystal_size_max 0.22
_exptl_crystal_size_mid 0.06
_exptl_crystal_size_min 0.06
_refine_diff_density_max 0.828
_refine_diff_density_min -0.506
_refine_diff_density_rms 0.121
_refine_ls_extinction_method none
_refine_ls_goodness_of_fit_ref 1.045
_refine_ls_hydrogen_treatment mixed
_refine_ls_matrix_type full
_refine_ls_number_parameters 186
_refine_ls_number_reflns 2313
_refine_ls_number_restraints 10
_refine_ls_restrained_S_all 1.044
_refine_ls_R_factor_all 0.0251
_refine_ls_R_factor_gt 0.0229
_refine_ls_shift/su_max 0.552
_refine_ls_shift/su_mean 0.024
_refine_ls_structure_factor_coef Fsqd
_refine_ls_weighting_details 'calc w=1/[\s^2^(Fo^2^)+(0.0296P)^2^+1.4023P] where P=(Fo^2^+2Fc^2^)/3'
_refine_ls_weighting_scheme calc
_refine_ls_wR_factor_gt 0.0546
_refine_ls_wR_factor_ref 0.0559
_reflns_number_gt 2163
_reflns_number_total 2313
_reflns_threshold_expression I>2\s(I)
_cod_data_source_file ic0510056si20050620_065129.cif
_cod_data_source_block Nd_citr
_cod_database_code 4310077

loop_
_symmetry_equiv_pos_as_xyz
'x, y, z'
'-x+1/2, y+1/2, -z+1/2'
'-x, -y, -z'
'x-1/2, -y-1/2, z-1/2'

loop_
_atom_site_label
_atom_site_type_symbol
_atom_site_fract_x
_atom_site_fract_y
_atom_site_fract_z
_atom_site_U_iso_or_equiv
_atom_site_adp_type
_atom_site_occupancy
_atom_site_symmetry_multiplicity
_atom_site_calc_flag
_atom_site_refinement_flags
_atom_site_disorder_assembly
_atom_site_disorder_group
Nd1 Nd 0.88669(3) 0.180399(18) 0.933304(10) 0.01281(8) Uani 1 1 d . . .
O1 O 0.2675(4) -0.2360(3) 0.92799(14) 0.0206(5) Uani 1 1 d . . .
O2 O 0.1283(4) -0.0314(3) 0.94310(14) 0.0197(5) Uani 1 1 d . . .
O3 O 0.4984(4) 0.2094(3) 0.93151(15) 0.0228(6) Uani 1 1 d . . .
O4 O 0.6634(4) -0.0013(2) 0.86900(14) 0.0168(5) Uani 1 1 d D . .
H4 H 0.703(7) -0.075(3) 0.847(3) 0.042(14) Uiso 1 1 d D . .
O5 O 0.7784(4) 0.2530(3) 0.79962(14) 0.0231(6) Uani 1 1 d . . .
O6 O 0.6885(5) 0.2683(3) 0.67391(15) 0.0284(6) Uani 1 1 d . . .
O7 O 0.2069(4) 0.2140(3) 0.85469(14) 0.0182(5) Uani 1 1 d . . .
O1W O 0.8201(5) 0.4303(3) 0.93210(17) 0.0299(6) Uani 1 1 d D . .
H1WA H 0.708(6) 0.456(5) 0.907(3) 0.07(2) Uiso 1 1 d D . .
H1WB H 0.867(7) 0.497(3) 0.960(2) 0.037(13) Uiso 1 1 d D . .
O2W O 1.1686(4) 0.2876(3) 1.02061(15) 0.0215(5) Uani 1 1 d D . .
H2WA H 1.171(8) 0.283(7) 1.0704(6) 0.07(2) Uiso 1 1 d D . .
H2WB H 1.292(4) 0.269(6) 1.003(2) 0.051(16) Uiso 1 1 d D . .
O3W O 0.5639(7) 0.4876(4) 1.1315(3) 0.0577(11) Uani 1 1 d D . .
H3WA H 0.604(9) 0.4038(19) 1.127(3) 0.08(2) Uiso 1 1 d D . .
H3WB H 0.635(8) 0.533(4) 1.098(3) 0.06(2) Uiso 1 1 d D . .
C1 C 0.2311(5) -0.1188(4) 0.90182(19) 0.0145(7) Uani 1 1 d . . .
C2 C 0.3072(5) -0.0734(4) 0.82212(19) 0.0162(7) Uani 1 1 d . . .
H2A H 0.1848 -0.0424 0.7906 0.020(10) Uiso 1 1 calc R . .
H2B H 0.3702 -0.1515 0.7956 0.030(12) Uiso 1 1 calc R . .
C3 C 0.3858(5) 0.1646(3) 0.8749(2) 0.0147(7) Uani 1 1 d . . .
C4 C 0.4733(5) 0.0432(3) 0.82791(18) 0.0134(6) Uani 1 1 d . . .
C5 C 0.5263(6) 0.0901(4) 0.74501(19) 0.0178(7) Uani 1 1 d . . .
H5A H 0.5890 0.0131 0.7174 0.026(11) Uiso 1 1 calc R . .
H5B H 0.3931 0.1139 0.7176 0.010(9) Uiso 1 1 calc R . .
C6 C 0.6773(5) 0.2113(4) 0.7401(2) 0.0158(7) Uani 1 1 d . . .

loop_
_atom_site_aniso_label
_atom_site_aniso_U_11
_atom_site_aniso_U_22
_atom_site_aniso_U_33
_atom_site_aniso_U_23
_atom_site_aniso_U_13
_atom_site_aniso_U_12
Nd1 0.01190(11) 0.01369(11) 0.01281(11) 0.00077(6) -0.00013(7) 0.00016(6)
O1 0.0268(14) 0.0159(13) 0.0194(13) 0.0028(10) 0.0044(10) 0.0010(11)
O2 0.0237(13) 0.0182(13) 0.0176(12) 0.0016(10) 0.0074(10) 0.0036(10)
O3 0.0170(13) 0.0258(14) 0.0254(14) -0.0115(11) -0.0010(10) 0.0011(11)
O4 0.0170(12) 0.0146(13) 0.0185(12) -0.0025(10) -0.0041(9) 0.0036(10)
O5 0.0255(14) 0.0259(15) 0.0176(13) 0.0037(11) -0.0076(10) -0.0088(11)
O6 0.0399(16) 0.0287(15) 0.0165(13) 0.0067(12) -0.0044(11) -0.0153(13)
O7 0.0149(12) 0.0206(13) 0.0192(12) 0.0033(10) 0.0015(9) 0.0047(10)
O1W 0.0379(17) 0.0158(14) 0.0354(17) -0.0036(12) -0.0112(13) 0.0043(12)
O2W 0.0193(13) 0.0288(15) 0.0165(13) -0.0038(11) 0.0004(10) -0.0019(11)
O3W 0.056(2) 0.034(2) 0.082(3) -0.007(2) -0.022(2) 0.0154(19)
C1 0.0109(15) 0.0171(17) 0.0154(16) -0.0001(14) -0.0002(12) -0.0042(13)
C2 0.0170(16) 0.0149(17) 0.0167(16) -0.0019(13) 0.0007(13) -0.0026(13)
C3 0.0143(16) 0.0141(17) 0.0158(17) 0.0019(13) 0.0019(13) -0.0028(13)
C4 0.0135(15) 0.0151(17) 0.0115(15) 0.0000(13) -0.0001(12) 0.0016(13)
C5 0.0180(17) 0.0196(18) 0.0157(17) 0.0012(14) 0.0017(13) -0.0058(14)
C6 0.0136(16) 0.0166(17) 0.0172(17) 0.0003(14) 0.0009(12) 0.0017(13)

loop_
_atom_type_symbol
_atom_type_description
_atom_type_scat_dispersion_real
_atom_type_scat_dispersion_imag
_atom_type_scat_source
C C 0.0033 0.0016 'International Tables Vol C Tables 4.2.6.8 and 6.1.1.4'
H H 0.0000 0.0000 'International Tables Vol C Tables 4.2.6.8 and 6.1.1.4'
O O 0.0106 0.0060 'International Tables Vol C Tables 4.2.6.8 and 6.1.1.4'
Nd Nd -0.1943 3.0179 'International Tables Vol C Tables 4.2.6.8 and 6.1.1.4'

loop_
_geom_angle_atom_site_label_1
_geom_angle_atom_site_label_2
_geom_angle_atom_site_label_3
_geom_angle
_geom_angle_site_symmetry_1
_geom_angle_site_symmetry_3
_geom_angle_publ_flag
O3 Nd1 O7 143.05(9) . 1_655 ?
O3 Nd1 O5 72.78(9) . . ?
O7 Nd1 O5 70.51(8) 1_655 . ?
O3 Nd1 O1W 73.65(10) . . ?
O7 Nd1 O1W 90.21(10) 1_655 . ?
O5 Nd1 O1W 70.57(9) . . ?
O3 Nd1 O4 62.01(8) . . ?
O7 Nd1 O4 107.97(8) 1_655 . ?
O5 Nd1 O4 69.97(8) . . ?
O1W Nd1 O4 127.13(9) . . ?
O3 Nd1 O2W 130.03(8) . . ?
O7 Nd1 O2W 72.52(8) 1_655 . ?
O5 Nd1 O2W 127.15(9) . . ?
O1W Nd1 O2W 73.19(9) . . ?
O4 Nd1 O2W 159.29(9) . . ?
O3 Nd1 O2 132.73(8) . 1_655 ?
O7 Nd1 O2 69.90(8) 1_655 1_655 ?
O5 Nd1 O2 116.11(8) . 1_655 ?
O1W Nd1 O2 153.38(9) . 1_655 ?
O4 Nd1 O2 77.29(8) . 1_655 ?
O2W Nd1 O2 83.76(9) . 1_655 ?
O3 Nd1 O2 91.19(9) . 3_657 ?
O7 Nd1 O2 124.78(8) 1_655 3_657 ?
O5 Nd1 O2 155.27(8) . 3_657 ?
O1W Nd1 O2 123.72(9) . 3_657 ?
O4 Nd1 O2 85.99(8) . 3_657 ?
O2W Nd1 O2 77.58(9) . 3_657 ?
O2 Nd1 O2 61.50(9) 1_655 3_657 ?
O3 Nd1 O1 66.64(8) . 3_657 ?
O7 Nd1 O1 141.58(8) 1_655 3_657 ?
O5 Nd1 O1 132.39(9) . 3_657 ?
O1W Nd1 O1 74.92(9) . 3_657 ?
O4 Nd1 O1 109.22(8) . 3_657 ?
O2W Nd1 O1 69.31(8) . 3_657 ?
O2 Nd1 O1 109.53(8) 1_655 3_657 ?
O2 Nd1 O1 49.85(8) 3_657 3_657 ?
O3 Nd1 C1 76.62(9) . 3_657 ?
O7 Nd1 C1 139.74(8) 1_655 3_657 ?
O5 Nd1 C1 149.36(9) . 3_657 ?
O1W Nd1 C1 99.23(10) . 3_657 ?
O4 Nd1 C1 97.18(9) . 3_657 ?
O2W Nd1 C1 73.05(9) . 3_657 ?
O2 Nd1 C1 86.24(9) 1_655 3_657 ?
O2 Nd1 C1 25.37(8) 3_657 3_657 ?
O1 Nd1 C1 24.55(9) 3_657 3_657 ?
C1 O1 Nd1 93.8(2) . 3_657 ?
C1 O2 Nd1 143.0(2) . 1_455 ?
C1 O2 Nd1 96.0(2) . 3_657 ?
Nd1 O2 Nd1 118.50(9) 1_455 3_657 ?
C3 O3 Nd1 120.5(2) . . ?
C4 O4 Nd1 116.74(19) . . ?
C4 O4 H4 106(3) . . ?
Nd1 O4 H4 129(3) . . ?
C6 O5 Nd1 141.3(2) . . ?
C3 O7 Nd1 121.9(2) . 1_455 ?
Nd1 O1W H1WA 115(3) . . ?
Nd1 O1W H1WB 133(3) . . ?
H1WA O1W H1WB 109(2) . . ?
Nd1 O2W H2WA 125(4) . . ?
Nd1 O2W H2WB 109(3) . . ?
H2WA O2W H2WB 110(3) . . ?
H3WA O3W H3WB 106(2) . . ?
O1 C1 O2 120.0(3) . . ?
O1 C1 C2 122.1(3) . . ?
O2 C1 C2 118.0(3) . . ?
O1 C1 Nd1 61.60(17) . 3_657 ?
O2 C1 Nd1 58.63(17) . 3_657 ?
C2 C1 Nd1 173.0(2) . 3_657 ?
C1 C2 C4 112.5(3) . . ?
C1 C2 H2A 109.1 . . ?
C4 C2 H2A 109.1 . . ?
C1 C2 H2B 109.1 . . ?
C4 C2 H2B 109.1 . . ?
H2A C2 H2B 107.8 . . ?
O7 C3 O3 123.7(3) . . ?
O7 C3 C4 118.4(3) . . ?
O3 C3 C4 117.9(3) . . ?
O4 C4 C5 110.4(3) . . ?
O4 C4 C3 106.1(3) . . ?
C5 C4 C3 109.9(3) . . ?
O4 C4 C2 111.0(3) . . ?
C5 C4 C2 108.7(3) . . ?
C3 C4 C2 110.7(3) . . ?
C6 C5 C4 115.6(3) . . ?
C6 C5 H5A 108.4 . . ?
C4 C5 H5A 108.4 . . ?
C6 C5 H5B 108.4 . . ?
C4 C5 H5B 108.4 . . ?
H5A C5 H5B 107.4 . . ?
O5 C6 O6 123.2(3) . . ?
O5 C6 C5 120.8(3) . . ?
O6 C6 C5 116.0(3) . . ?

loop_
_geom_bond_atom_site_label_1
_geom_bond_atom_site_label_2
_geom_bond_distance
_geom_bond_site_symmetry_2
_geom_bond_publ_flag
Nd1 O3 2.435(3) . y
Nd1 O7 2.449(2) 1_655 y
Nd1 O5 2.461(2) . y
Nd1 O1W 2.461(3) . y
Nd1 O4 2.485(2) . y
Nd1 O2W 2.501(3) . y
Nd1 O2 2.551(2) 1_655 y
Nd1 O2 2.556(2) 3_657 y
Nd1 O1 2.625(2) 3_657 y
O1 C1 1.240(4) . ?
O2 C1 1.283(4) . ?
O3 C3 1.256(4) . ?
O4 C4 1.428(4) . ?
O4 H4 0.842(10) . ?
O5 C6 1.248(4) . ?
O6 C6 1.258(4) . ?
O7 C3 1.254(4) . ?
O1W H1WA 0.849(10) . ?
O1W H1WB 0.845(10) . ?
O2W H2WA 0.848(10) . ?
O2W H2WB 0.849(10) . ?
O3W H3WA 0.855(10) . ?
O3W H3WB 0.852(11) . ?
C1 C2 1.513(5) . ?
C1 Nd1 2.977(3) 3_657 ?
C2 C4 1.535(4) . ?
C2 H2A 0.9700 . ?
C2 H2B 0.9700 . ?
C3 C4 1.532(5) . ?
C4 C5 1.526(4) . ?
C5 C6 1.510(5) . ?
C5 H5A 0.9700 . ?
C5 H5B 0.9700 . ?

loop_
_geom_hbond_atom_site_label_D
_geom_hbond_atom_site_label_H
_geom_hbond_atom_site_label_A
_geom_hbond_distance_DH
_geom_hbond_distance_HA
_geom_hbond_distance_DA
_geom_hbond_angle_DHA
_geom_hbond_site_symmetry_A
O4 H4 O6 0.842(10) 1.710(16) 2.533(4) 165(5) 2_646
O1W H1WA O3W 0.849(10) 1.882(16) 2.722(5) 170(6) 3_667
O1W H1WB O2W 0.845(10) 2.13(3) 2.854(4) 143(4) 3_767
O2W H2WA O6 0.848(10) 1.832(19) 2.665(4) 167(6) 4_666
O2W H2WB O3 0.849(10) 1.883(19) 2.691(4) 159(5) 1_655
O3W H3WA O1 0.855(10) 2.05(2) 2.853(4) 156(5) 3_657
